data_7248033
loop_
_publ_author_name
'Tang, Mingjie'
'Yin, Zhaoyang'
'Zeng, Zhiwei'
'Dong, Yaqun'
'Huang, Wei'
'Liu, Yuji'
'Tang, Yongxing'

_publ_section_title
;
 A desirable coplanar energetic pentazolate salt driven by hydrogen bonds
;
_journal_issue 6
_journal_name_full CrystEngComm
_journal_page_first 748
_journal_page_last 752
_journal_paper_doi 10.1039/D3CE01234D
_journal_volume 26
_journal_year 2024
_chemical_formula_sum 'C4 H8 N12 O2'
_chemical_formula_weight 256.22
_space_group_crystal_system triclinic
_space_group_IT_number 2
_space_group_name_Hall '-P 1'
_space_group_name_H-M_alt 'P -1'
_atom_sites_solution_hydrogens geom
_audit_block_doi 10.5517/ccdc.csd.cc2hjj1m
_audit_creation_method SHELXL-2018/3
_audit_update_record
;
2023-11-23 deposited with the CCDC.	2024-01-17 downloaded from the CCDC.
;
_cell_angle_alpha 97.689(9)
_cell_angle_beta 104.047(11)
_cell_angle_gamma 99.886(11)
_cell_formula_units_Z 2
_cell_length_a 6.5961(17)
_cell_length_b 7.3355(15)
_cell_length_c 11.576(2)
_cell_measurement_temperature 190(2)
_cell_volume 526.2(2)
_computing_structure_refinement 'SHELXL-2018/3 (Sheldrick, 2018)'
_diffrn_ambient_temperature 190(2)
_diffrn_measured_fraction_theta_full 0.993
_diffrn_measured_fraction_theta_max 0.988
_diffrn_radiation_type CuK\a
_diffrn_radiation_wavelength 1.54178
_diffrn_reflns_av_unetI/netI 0.0294
_diffrn_reflns_Laue_measured_fraction_full 0.993
_diffrn_reflns_Laue_measured_fraction_max 0.988
_diffrn_reflns_number 2062
_diffrn_reflns_point_group_measured_fraction_full 0.993
_diffrn_reflns_point_group_measured_fraction_max 0.988
_diffrn_reflns_theta_full 67.679
_diffrn_reflns_theta_max 72.630
_diffrn_reflns_theta_min 6.764
_exptl_absorpt_coefficient_mu 1.159
_exptl_crystal_density_diffrn 1.617
_exptl_crystal_F_000 264
_exptl_crystal_size_max 0.200
_exptl_crystal_size_mid 0.100
_exptl_crystal_size_min 0.100
_refine_diff_density_max 0.281
_refine_diff_density_min -0.251
_refine_diff_density_rms 0.048
_refine_ls_extinction_method none
_refine_ls_goodness_of_fit_ref 1.030
_refine_ls_hydrogen_treatment constr
_refine_ls_matrix_type full
_refine_ls_number_parameters 163
_refine_ls_number_reflns 2062
_refine_ls_number_restraints 0
_refine_ls_restrained_S_all 1.030
_refine_ls_R_factor_all 0.0391
_refine_ls_R_factor_gt 0.0359
_refine_ls_shift/su_max 0.000
_refine_ls_shift/su_mean 0.000
_refine_ls_structure_factor_coef Fsqd
_refine_ls_weighting_details 'w=1/[\s^2^(Fo^2^)+(0.0649P)^2^+0.1617P] where P=(Fo^2^+2Fc^2^)/3'
_refine_ls_weighting_scheme calc
_refine_ls_wR_factor_gt 0.1013
_refine_ls_wR_factor_ref 0.1040
_reflns_Friedel_coverage 0.000
_reflns_number_gt 1862
_reflns_number_total 2062
_reflns_threshold_expression 'I > 2\s(I)'
_cod_data_source_file d3ce01234d2.cif
_cod_data_source_block cu_20210701_NLG_1_0m_4
_cod_depositor_comments 'Adding full bibliography for 7248033--7248034.cif.'
_cod_database_code 7248033
_shelx_shelxl_version_number 2018/3
_shelx_space_group_comment
;
The symmetry employed for this shelxl refinement is uniquely defined
by the following loop, which should always be used as a source of
symmetry information in preference to the above space-group names.
They are only intended as comments.
;
_shelx_estimated_absorpt_t_min 0.801
_shelx_estimated_absorpt_t_max 0.893

loop_
_space_group_symop_operation_xyz
'x, y, z'
'-x, -y, -z'

loop_
_atom_site_label
_atom_site_type_symbol
_atom_site_fract_x
_atom_site_fract_y
_atom_site_fract_z
_atom_site_U_iso_or_equiv
_atom_site_adp_type
_atom_site_occupancy
_atom_site_site_symmetry_order
_atom_site_calc_flag
_atom_site_refinement_flags_posn
_atom_site_refinement_flags_adp
_atom_site_refinement_flags_occupancy
_atom_site_disorder_assembly
_atom_site_disorder_group
O1 O 0.86517(17) 1.26750(13) 0.63650(9) 0.0298(3) Uani 1 1 d . . . . .
O2 O 0.69431(16) 1.10667(13) 0.45706(8) 0.0265(2) Uani 1 1 d . . . . .
N3 N 0.80214(18) 1.11066(16) 0.56550(10) 0.0219(3) Uani 1 1 d . . . . .
N4 N 0.5133(2) 0.48492(18) 0.23205(11) 0.0371(3) Uani 1 1 d . . . . .
H4A H 0.498106 0.362877 0.209190 0.045 Uiso 1 1 calc R U . . .
H4B H 0.461652 0.552945 0.179489 0.045 Uiso 1 1 calc R U . . .
N5 N 0.69973(19) 0.48317(16) 0.43423(10) 0.0258(3) Uani 1 1 d . . . . .
H5A H 0.696473 0.361662 0.426885 0.039 Uiso 1 1 calc R U . . .
N6 N 0.7943(2) 0.61117(17) 0.53912(11) 0.0263(3) Uani 1 1 d . . . . .
N7 N 0.65198(18) 0.75048(15) 0.39224(10) 0.0229(3) Uani 1 1 d . . . . .
H7 H 0.612297 0.839586 0.353741 0.027 Uiso 1 1 calc R U . . .
N8 N 0.4534(2) -0.07749(17) 0.19369(11) 0.0289(3) Uani 1 1 d . . . . .
N9 N 0.41018(19) 0.07534(17) 0.15391(11) 0.0280(3) Uani 1 1 d . . . . .
N10 N 0.2853(2) 0.02324(18) 0.04218(11) 0.0297(3) Uani 1 1 d . . . . .
N11 N 0.2529(2) -0.16090(18) 0.01263(11) 0.0312(3) Uani 1 1 d . . . . .
N12 N 0.3570(2) -0.22324(18) 0.10620(11) 0.0313(3) Uani 1 1 d . . . . .
C1 C 0.9744(2) 0.94982(19) 0.72259(12) 0.0226(3) Uani 1 1 d . . . . .
N1 N 1.0149(2) 0.79052(18) 0.75428(11) 0.0292(3) Uani 1 1 d . . . . .
H1A H 1.092563 0.790813 0.827794 0.035 Uiso 1 1 calc R U . . .
H1B H 0.964061 0.684120 0.701861 0.035 Uiso 1 1 calc R U . . .
N2 N 1.05216(19) 1.10690(17) 0.80255(10) 0.0266(3) Uani 1 1 d . . . . .
H2A H 1.129573 1.104694 0.875690 0.032 Uiso 1 1 calc R U . . .
H2B H 1.026761 1.214252 0.782937 0.032 Uiso 1 1 calc R U . . .
C2 C 0.8460(2) 0.94810(18) 0.59973(12) 0.0215(3) Uani 1 1 d . . . . .
C3 C 0.7651(2) 0.77379(19) 0.51210(12) 0.0214(3) Uani 1 1 d . . . . .
C4 C 0.6136(2) 0.56588(19) 0.34509(12) 0.0245(3) Uani 1 1 d . . . . .

loop_
_atom_site_aniso_label
_atom_site_aniso_U_11
_atom_site_aniso_U_22
_atom_site_aniso_U_33
_atom_site_aniso_U_23
_atom_site_aniso_U_13
_atom_site_aniso_U_12
O1 0.0423(6) 0.0172(5) 0.0239(5) 0.0020(4) -0.0015(4) 0.0068(4)
O2 0.0348(5) 0.0218(5) 0.0189(5) 0.0071(4) -0.0033(4) 0.0078(4)
N3 0.0252(6) 0.0202(6) 0.0189(5) 0.0050(4) 0.0020(4) 0.0054(4)
N4 0.0569(9) 0.0198(6) 0.0245(6) 0.0031(5) -0.0074(6) 0.0087(6)
N5 0.0337(6) 0.0162(5) 0.0233(6) 0.0043(4) -0.0009(5) 0.0058(4)
N6 0.0334(6) 0.0195(6) 0.0224(6) 0.0053(4) -0.0008(5) 0.0067(5)
N7 0.0286(6) 0.0175(5) 0.0198(5) 0.0058(4) -0.0007(4) 0.0059(4)
N8 0.0334(6) 0.0277(6) 0.0226(6) 0.0060(5) -0.0003(5) 0.0085(5)
N9 0.0312(6) 0.0253(6) 0.0256(6) 0.0066(5) 0.0022(5) 0.0072(5)
N10 0.0335(6) 0.0295(6) 0.0247(6) 0.0094(5) 0.0013(5) 0.0092(5)
N11 0.0370(7) 0.0301(7) 0.0218(6) 0.0055(5) -0.0010(5) 0.0074(5)
N12 0.0399(7) 0.0253(6) 0.0244(6) 0.0045(5) -0.0007(5) 0.0089(5)
C1 0.0224(6) 0.0247(7) 0.0201(6) 0.0066(5) 0.0029(5) 0.0056(5)
N1 0.0385(7) 0.0257(6) 0.0199(6) 0.0080(5) -0.0036(5) 0.0110(5)
N2 0.0317(6) 0.0252(6) 0.0195(5) 0.0054(5) -0.0010(4) 0.0073(5)
C2 0.0243(6) 0.0205(7) 0.0192(6) 0.0069(5) 0.0016(5) 0.0068(5)
C3 0.0222(6) 0.0214(7) 0.0203(6) 0.0074(5) 0.0024(5) 0.0060(5)
C4 0.0287(7) 0.0183(6) 0.0245(7) 0.0051(5) 0.0020(5) 0.0056(5)

loop_
_atom_type_symbol
_atom_type_description
_atom_type_scat_dispersion_real
_atom_type_scat_dispersion_imag
_atom_type_scat_source
C C 0.0181 0.0091 'International Tables Vol C Tables 4.2.6.8 and 6.1.1.4'
H H 0.0000 0.0000 'International Tables Vol C Tables 4.2.6.8 and 6.1.1.4'
N N 0.0311 0.0180 'International Tables Vol C Tables 4.2.6.8 and 6.1.1.4'
O O 0.0492 0.0322 'International Tables Vol C Tables 4.2.6.8 and 6.1.1.4'

loop_
_geom_angle_atom_site_label_1
_geom_angle_atom_site_label_2
_geom_angle_atom_site_label_3
_geom_angle
_geom_angle_site_symmetry_1
_geom_angle_site_symmetry_3
_geom_angle_publ_flag
O1 N3 O2 117.90(10) . . ?
O1 N3 C2 122.65(11) . . ?
O2 N3 C2 119.45(11) . . ?
C4 N5 N6 111.22(11) . . ?
C3 N6 N5 105.34(11) . . ?
C4 N7 C3 107.19(11) . . ?
N9 N8 N12 107.99(12) . . ?
N8 N9 N10 107.79(12) . . ?
N11 N10 N9 108.25(11) . . ?
N10 N11 N12 107.85(12) . . ?
N11 N12 N8 108.11(12) . . ?
N2 C1 N1 118.83(12) . . ?
N2 C1 C2 121.56(12) . . ?
N1 C1 C2 119.60(12) . . ?
N3 C2 C3 118.79(11) . . ?
N3 C2 C1 120.48(12) . . ?
C3 C2 C1 120.73(12) . . ?
N6 C3 N7 109.91(12) . . ?
N6 C3 C2 122.46(12) . . ?
N7 C3 C2 127.62(12) . . ?
N4 C4 N5 127.11(13) . . ?
N4 C4 N7 126.55(13) . . ?
N5 C4 N7 106.33(12) . . ?

loop_
_geom_bond_atom_site_label_1
_geom_bond_atom_site_label_2
_geom_bond_distance
_geom_bond_site_symmetry_2
_geom_bond_publ_flag
O1 N3 1.2605(15) . ?
O2 N3 1.2775(15) . ?
N3 C2 1.3609(17) . ?
N4 C4 1.3189(18) . ?
N5 C4 1.3254(18) . ?
N5 N6 1.3679(16) . ?
N6 C3 1.3068(18) . ?
N7 C4 1.3465(17) . ?
N7 C3 1.3788(17) . ?
N8 N9 1.3169(17) . ?
N8 N12 1.3180(17) . ?
N9 N10 1.3190(18) . ?
N10 N11 1.3150(19) . ?
N11 N12 1.3166(18) . ?
C1 N2 1.3148(18) . ?
C1 N1 1.3210(18) . ?
C1 C2 1.4653(18) . ?
C2 C3 1.4507(19) . ?

loop_
_geom_torsion_atom_site_label_1
_geom_torsion_atom_site_label_2
_geom_torsion_atom_site_label_3
_geom_torsion_atom_site_label_4
_geom_torsion
_geom_torsion_site_symmetry_1
_geom_torsion_site_symmetry_2
_geom_torsion_site_symmetry_3
_geom_torsion_site_symmetry_4
_geom_torsion_publ_flag
C4 N5 N6 C3 -0.27(16) . . . . ?
N12 N8 N9 N10 0.61(16) . . . . ?
N8 N9 N10 N11 -0.52(16) . . . . ?
N9 N10 N11 N12 0.23(16) . . . . ?
N10 N11 N12 N8 0.15(16) . . . . ?
N9 N8 N12 N11 -0.47(16) . . . . ?
O1 N3 C2 C3 179.42(11) . . . . ?
O2 N3 C2 C3 -1.14(19) . . . . ?
O1 N3 C2 C1 -1.1(2) . . . . ?
O2 N3 C2 C1 178.30(11) . . . . ?
N2 C1 C2 N3 -0.6(2) . . . . ?
N1 C1 C2 N3 179.80(12) . . . . ?
N2 C1 C2 C3 178.84(12) . . . . ?
N1 C1 C2 C3 -0.77(19) . . . . ?
N5 N6 C3 N7 0.53(15) . . . . ?
N5 N6 C3 C2 -178.93(12) . . . . ?
C4 N7 C3 N6 -0.61(15) . . . . ?
C4 N7 C3 C2 178.82(13) . . . . ?
N3 C2 C3 N6 -177.70(12) . . . . ?
C1 C2 C3 N6 2.9(2) . . . . ?
N3 C2 C3 N7 2.9(2) . . . . ?
C1 C2 C3 N7 -176.50(12) . . . . ?
N6 N5 C4 N4 178.87(14) . . . . ?
N6 N5 C4 N7 -0.10(16) . . . . ?
C3 N7 C4 N4 -178.56(14) . . . . ?
C3 N7 C4 N5 0.42(15) . . . . ?
